data_2222883
loop_
_publ_author_name
'Xie, Li-Xia'
'Li, Xin'
'Xie, Pu-Hui'
'Jin, Qiu'

_publ_section_title
;Bis[triaqua(1<i>H</i>-1,2,4-triazole-3,5-dicarboxylato-\k^2^<i>O</i>^3^,<i>N</i>^4^)copper(II)]
 di-\m-aqua-bis[diaqua(1<i>H</i>-1,2,4-triazole-3,5-dicarboxylato-\k^2^<i>O</i>^3^,<i>N</i>^4^)copper(II)]
;
_journal_coeditor_code SU2127
_journal_issue 8
_journal_name_full 'Acta Crystallographica Section E'
_journal_page_first m928
_journal_page_last m929
_journal_paper_doi 10.1107/S1600536809026993
_journal_volume 65
_journal_year 2009
_chemical_formula_iupac 'Cu (C4 H N3 O4) (H2 O)3'
_chemical_formula_moiety 'C4 H7 Cu N3 O7'
_chemical_formula_sum 'C4 H7 Cu N3 O7'
_chemical_formula_weight 272.67
_chemical_name_systematic
;
Bis[triaqua(1<i>H</i>-1,2,4-triazole-3,5-dicarboxylato-
\k^2^<i>O</i>^3^,<i>N</i>^4^)copper(II)]
di-\m-aqua-bis[diaqua(1<i>H</i>-1,2,4-triazole-3,5-dicarboxylato-
\k^2^<i>O</i>^3^,<i>N</i>^4^)copper(II)]
;
_space_group_IT_number 14
_symmetry_cell_setting monoclinic
_symmetry_space_group_name_Hall '-P 2ybc'
_symmetry_space_group_name_H-M 'P 1 21/c 1'
_atom_sites_solution_hydrogens geom
_atom_sites_solution_primary direct
_atom_sites_solution_secondary difmap
_audit_creation_method SHELXL-97
_cell_angle_alpha 90.00
_cell_angle_beta 123.65(3)
_cell_angle_gamma 90.00
_cell_formula_units_Z 8
_cell_length_a 12.056(2)
_cell_length_b 11.432(2)
_cell_length_c 14.958(3)
_cell_measurement_reflns_used 3290
_cell_measurement_temperature 293(2)
_cell_measurement_theta_max 30.9975
_cell_measurement_theta_min 2.0283
_cell_volume 1716.1(8)
_computing_cell_refinement 'CrystalClear (Rigaku, 2000)'
_computing_data_collection 'CrystalClear (Rigaku, 2000)'
_computing_data_reduction 'CrystalClear (Rigaku, 2000)'
_computing_molecular_graphics 'SHELXTL (Sheldrick, 2008)'
_computing_publication_material 'SHELXTL (Sheldrick, 2008)'
_computing_structure_refinement 'SHELXL97 (Sheldrick, 2008)'
_computing_structure_solution 'SHELXS97 (Sheldrick, 2008)'
_diffrn_ambient_temperature 293(2)
_diffrn_measured_fraction_theta_full 0.998
_diffrn_measured_fraction_theta_max 0.998
_diffrn_measurement_device_type 'Mercury CCD'
_diffrn_measurement_method \w
_diffrn_radiation_monochromator graphite
_diffrn_radiation_source 'fine-focus sealed tube'
_diffrn_radiation_type MoK\a
_diffrn_radiation_wavelength 0.71073
_diffrn_reflns_av_R_equivalents 0.0514
_diffrn_reflns_av_sigmaI/netI 0.0310
_diffrn_reflns_limit_h_max 14
_diffrn_reflns_limit_h_min -14
_diffrn_reflns_limit_k_max 13
_diffrn_reflns_limit_k_min -13
_diffrn_reflns_limit_l_max 17
_diffrn_reflns_limit_l_min -17
_diffrn_reflns_number 16043
_diffrn_reflns_theta_full 25.00
_diffrn_reflns_theta_max 25.00
_diffrn_reflns_theta_min 2.03
_diffrn_standards_decay_% 0
_diffrn_standards_number 0
_exptl_absorpt_coefficient_mu 2.572
_exptl_absorpt_correction_T_max 0.8207
_exptl_absorpt_correction_T_min 0.7830
_exptl_absorpt_correction_type multi-scan
_exptl_absorpt_process_details '(CrystalClear; Rigaku, 2000)'
_exptl_crystal_colour blue
_exptl_crystal_density_diffrn 2.111
_exptl_crystal_density_method 'not measured'
_exptl_crystal_description prism
_exptl_crystal_F_000 1096
_exptl_crystal_size_max 0.10
_exptl_crystal_size_mid 0.10
_exptl_crystal_size_min 0.08
_refine_diff_density_max 0.644
_refine_diff_density_min -0.536
_refine_ls_extinction_method none
_refine_ls_goodness_of_fit_ref 1.165
_refine_ls_hydrogen_treatment constr
_refine_ls_matrix_type full
_refine_ls_number_parameters 272
_refine_ls_number_reflns 3020
_refine_ls_number_restraints 0
_refine_ls_restrained_S_all 1.165
_refine_ls_R_factor_all 0.0482
_refine_ls_R_factor_gt 0.0457
_refine_ls_shift/su_max 0.000
_refine_ls_shift/su_mean 0.000
_refine_ls_structure_factor_coef Fsqd
_refine_ls_weighting_details 'calc w=1/[\s^2^(Fo^2^)+(0.0397P)^2^+6.4925P] where P=(Fo^2^+2Fc^2^)/3'
_refine_ls_weighting_scheme calc
_refine_ls_wR_factor_gt 0.1130
_refine_ls_wR_factor_ref 0.1146
_reflns_number_gt 2866
_reflns_number_total 3020
_reflns_threshold_expression I>2\s(I)
_cod_data_source_file su2127.cif
_cod_data_source_block I
_cod_depositor_comments
;

2017-04-27
Z value and formula fixed to values more according to usual
chemical conventions.                 miguel
;
_cod_original_formula_sum 'C16 H28 Cu4 N12 O28'
_cod_original_formula_weight 1090.70
_cod_original_formula_moiety '2(C4 H7 Cu N3 O7), C8 H14 Cu2 N6 O14'
_cod_original_formula_units_Z 2
_cod_original_cell_volume 1716.1(5)
_cod_original_sg_symbol_H-M 'P 21/c'
_cod_database_code 2222883
_cod_database_fobs_code 2222883

loop_
_symmetry_equiv_pos_site_id
_symmetry_equiv_pos_as_xyz
1 x,y,z
2 -x,1/2+y,1/2-z
3 -x,-y,-z
4 x,1/2-y,1/2+z

loop_
_atom_site_aniso_label
_atom_site_aniso_U_11
_atom_site_aniso_U_22
_atom_site_aniso_U_33
_atom_site_aniso_U_12
_atom_site_aniso_U_13
_atom_site_aniso_U_23
Cu2 0.0215(3) 0.0096(3) 0.0376(3) 0.0003(2) 0.0211(3) 0.0019(2)
O5 0.0252(16) 0.0143(15) 0.047(2) -0.0007(12) 0.0270(15) 0.0022(13)
O6 0.0313(17) 0.0137(16) 0.049(2) 0.0024(13) 0.0298(17) 0.0010(14)
O7 0.040(2) 0.0133(16) 0.082(3) 0.0048(15) 0.046(2) 0.0052(17)
O8 0.0322(18) 0.0224(17) 0.059(2) 0.0065(14) 0.0359(18) 0.0019(16)
O12 0.0283(17) 0.0197(16) 0.046(2) -0.0011(13) 0.0232(16) -0.0058(14)
O13 0.038(2) 0.0178(17) 0.084(3) 0.0009(15) 0.046(2) 0.0049(17)
O14 0.0207(15) 0.0112(14) 0.0397(18) -0.0004(12) 0.0185(14) 0.0021(13)
N4 0.0247(19) 0.0134(18) 0.042(2) 0.0041(15) 0.0237(18) 0.0021(16)
N5 0.0193(17) 0.0155(18) 0.041(2) 0.0007(14) 0.0221(17) -0.0007(16)
N6 0.0217(18) 0.0070(16) 0.0291(19) 0.0020(13) 0.0166(16) 0.0015(14)
C5 0.021(2) 0.013(2) 0.030(2) -0.0005(16) 0.0177(19) -0.0002(17)
C6 0.022(2) 0.012(2) 0.028(2) -0.0005(17) 0.0161(19) -0.0009(17)
C7 0.021(2) 0.013(2) 0.025(2) 0.0027(17) 0.0140(18) 0.0022(16)
C8 0.026(2) 0.015(2) 0.031(2) 0.0035(18) 0.017(2) -0.0009(18)
Cu1 0.0210(3) 0.0137(3) 0.0399(4) -0.0015(2) 0.0198(3) 0.0011(2)
O1 0.0277(17) 0.0152(16) 0.052(2) 0.0029(13) 0.0290(16) -0.0010(14)
O2 0.0264(16) 0.0140(16) 0.052(2) 0.0028(13) 0.0287(16) 0.0021(14)
O3 0.0283(17) 0.0115(15) 0.056(2) 0.0022(13) 0.0267(17) 0.0002(14)
O4 0.0278(17) 0.0203(17) 0.052(2) 0.0039(13) 0.0266(17) 0.0024(15)
O9 0.0302(17) 0.0166(16) 0.053(2) -0.0025(13) 0.0289(17) 0.0021(15)
O10 0.0275(17) 0.0252(17) 0.045(2) 0.0013(14) 0.0219(16) -0.0071(15)
O11 0.0296(17) 0.0144(16) 0.069(2) -0.0006(13) 0.0321(18) 0.0027(16)
N1 0.0240(19) 0.0114(18) 0.047(2) -0.0011(14) 0.0237(19) -0.0015(16)
N2 0.0178(18) 0.0157(19) 0.039(2) 0.0003(14) 0.0182(17) 0.0012(16)
N3 0.0189(17) 0.0170(18) 0.032(2) 0.0016(14) 0.0172(16) 0.0017(15)
C1 0.023(2) 0.013(2) 0.032(2) 0.0018(17) 0.017(2) 0.0003(17)
C2 0.0107(19) 0.026(2) 0.024(2) 0.0070(17) 0.0072(18) -0.0032(18)
C3 0.022(2) 0.013(2) 0.026(2) -0.0004(17) 0.0142(19) 0.0021(17)
C4 0.017(2) 0.018(2) 0.030(2) 0.0040(17) 0.0139(19) 0.0020(18)

loop_
_atom_site_type_symbol
_atom_site_label
_atom_site_fract_x
_atom_site_fract_y
_atom_site_fract_z
_atom_site_U_iso_or_equiv
_atom_site_thermal_displace_type
_atom_site_calc_flag
_atom_site_refinement_flags
_atom_site_occupancy
Cu Cu2 -0.00361(5) 0.00777(4) 0.38176(4) 0.0204(2) Uani . . 1.000
O O5 -0.0608(3) 0.1733(3) 0.3706(3) 0.0251(10) Uani . . 1.000
O O6 0.0026(3) 0.3562(3) 0.3659(3) 0.0273(10) Uani . . 1.000
O O7 0.2747(4) -0.1431(3) 0.3948(3) 0.0386(13) Uani . . 1.000
O O8 0.4173(3) -0.0451(3) 0.3711(3) 0.0322(11) Uani . . 1.000
O O12 -0.1496(3) -0.0099(3) 0.1914(3) 0.0299(10) Uani . . 1.000
O O13 0.0607(3) -0.1507(3) 0.4033(3) 0.0401(13) Uani . . 1.000
O O14 -0.1385(3) -0.0368(3) 0.4098(2) 0.0229(9) Uani . . 1.000
N N4 0.2191(4) 0.2525(3) 0.3602(3) 0.0239(11) Uani . . 1.000
N N5 0.2979(4) 0.1643(3) 0.3662(3) 0.0224(11) Uani . . 1.000
N N6 0.1440(3) 0.0784(3) 0.3743(3) 0.0179(10) Uani . . 1.000
C C5 0.1271(4) 0.1964(4) 0.3656(3) 0.0194(12) Uani . . 1.000
C C6 0.0143(4) 0.2496(4) 0.3669(3) 0.0195(12) Uani . . 1.000
C C7 0.2535(4) 0.0614(4) 0.3741(3) 0.0190(12) Uani . . 1.000
C C8 0.3216(4) -0.0531(4) 0.3805(4) 0.0234(12) Uani . . 1.000
Cu Cu1 0.51531(5) 0.10043(5) 0.13087(5) 0.0233(2) Uani . . 1.000
O O1 0.5666(3) -0.0657(3) 0.1367(3) 0.0280(10) Uani . . 1.000
O O2 0.4995(3) -0.2483(3) 0.1359(3) 0.0271(10) Uani . . 1.000
O O3 0.2329(3) 0.2532(3) 0.1120(3) 0.0302(10) Uani . . 1.000
O O4 0.0728(3) 0.1515(3) 0.1110(3) 0.0310(10) Uani . . 1.000
O O9 0.6516(3) 0.1440(3) 0.1069(3) 0.0302(10) Uani . . 1.000
O O10 0.6585(3) 0.1163(3) 0.3205(3) 0.0316(10) Uani . . 1.000
O O11 0.4531(3) 0.2599(3) 0.1113(3) 0.0351(10) Uani . . 1.000
N N1 0.2712(4) -0.1437(3) 0.1204(3) 0.0253(11) Uani . . 1.000
N N2 0.1924(3) -0.0561(3) 0.1154(3) 0.0229(11) Uani . . 1.000
N N3 0.3567(3) 0.0310(3) 0.1222(3) 0.0210(11) Uani . . 1.000
C C1 0.3685(4) -0.0882(4) 0.1249(4) 0.0217(12) Uani . . 1.000
C C2 0.4882(4) -0.1371(4) 0.1318(3) 0.0215(11) Uani . . 1.000
C C3 0.2427(4) 0.0478(4) 0.1159(3) 0.0199(12) Uani . . 1.000
C C4 0.1757(4) 0.1610(4) 0.1129(4) 0.0212(12) Uani . . 1.000
H H5 0.36710 0.16420 0.36410 0.0270 Uiso . R 1.000
H H12A -0.09350 -0.01230 0.17580 0.0450 Uiso . R 1.000
H H12B -0.19850 -0.06340 0.18780 0.0450 Uiso . R 1.000
H H13A 0.01660 -0.21390 0.38700 0.0600 Uiso . R 1.000
H H13B 0.12470 -0.14650 0.39470 0.0600 Uiso . R 1.000
H H14A -0.21270 -0.00110 0.37720 0.0340 Uiso . R 1.000
H H14B -0.16800 -0.10650 0.39590 0.0340 Uiso . R 1.000
H H2 0.12460 -0.08260 0.11240 0.0280 Uiso . R 1.000
H H9A 0.61880 0.14370 0.03990 0.0460 Uiso . R 1.000
H H9B 0.68010 0.21210 0.13200 0.0460 Uiso . R 1.000
H H10A 0.60750 0.13340 0.34120 0.0480 Uiso . R 1.000
H H10B 0.70320 0.17910 0.33550 0.0480 Uiso . R 1.000
H H11A 0.50060 0.32140 0.13270 0.0530 Uiso . R 1.000
H H11B 0.38230 0.26930 0.11000 0.0530 Uiso . R 1.000

loop_
_atom_type_symbol
_atom_type_description
_atom_type_scat_dispersion_real
_atom_type_scat_dispersion_imag
_atom_type_scat_source
C C 0.0033 0.0016 'International Tables Vol C Tables 4.2.6.8 and 6.1.1.4'
H H 0.0000 0.0000 'International Tables Vol C Tables 4.2.6.8 and 6.1.1.4'
Cu Cu 0.3201 1.2651 'International Tables Vol C Tables 4.2.6.8 and 6.1.1.4'
N N 0.0061 0.0033 'International Tables Vol C Tables 4.2.6.8 and 6.1.1.4'
O O 0.0106 0.0060 'International Tables Vol C Tables 4.2.6.8 and 6.1.1.4'

loop_
_geom_angle_atom_site_label_1
_geom_angle_atom_site_label_2
_geom_angle_atom_site_label_3
_geom_angle_site_symmetry_1
_geom_angle_site_symmetry_2
_geom_angle_site_symmetry_3
_geom_angle
_geom_angle_publ_flag
O5 Cu2 O12 . . . 89.33(14) no
O5 Cu2 O13 . . . 175.94(16) no
O5 Cu2 O14 . . . 88.58(17) no
O5 Cu2 N6 . . . 83.67(16) no
O5 Cu2 O14 . . 3_556 86.96(14) no
O12 Cu2 O13 . . . 94.73(14) no
O12 Cu2 O14 . . . 94.74(13) no
O12 Cu2 N6 . . . 93.33(15) no
O12 Cu2 O14 . . 3_556 174.72(14) no
O13 Cu2 O14 . . . 91.41(17) no
O13 Cu2 N6 . . . 95.76(17) no
O13 Cu2 O14 . . 3_556 89.02(14) no
O14 Cu2 N6 . . . 168.74(14) no
O14 Cu2 O14 . . 3_556 81.43(12) no
O14 Cu2 N6 3_556 . . 90.00(14) no
O9 Cu1 N3 . . . 165.50(16) no
O1 Cu1 O9 . . . 88.77(17) no
O1 Cu1 O10 . . . 91.04(14) no
O1 Cu1 O11 . . . 174.72(16) no
O1 Cu1 N3 . . . 83.50(17) no
O9 Cu1 O10 . . . 94.13(16) no
O9 Cu1 O11 . . . 91.57(17) no
O11 Cu1 N3 . . . 95.02(17) no
O10 Cu1 O11 . . . 94.20(14) no
O10 Cu1 N3 . . . 98.25(15) no
Cu2 O5 C6 . . . 115.6(4) no
Cu2 O14 Cu2 . . 3_556 98.57(13) no
Cu2 O12 H12A . . . 99.00 no
Cu2 O12 H12B . . . 100.00 no
H12A O12 H12B . . . 128.00 no
Cu2 O13 H13A . . . 129.00 no
Cu2 O13 H13B . . . 104.00 no
H13A O13 H13B . . . 119.00 no
Cu2 O14 H14B . . . 118.00 no
H14A O14 H14B . . . 98.00 no
Cu2 O14 H14A 3_556 . . 114.00 no
Cu2 O14 H14A . . . 119.00 no
Cu2 O14 H14B 3_556 . . 109.00 no
Cu1 O1 C2 . . . 115.2(4) no
Cu1 O9 H9B . . . 109.00 no
H9A O9 H9B . . . 110.00 no
Cu1 O9 H9A . . . 109.00 no
H10A O10 H10B . . . 101.00 no
Cu1 O10 H10B . . . 108.00 no
Cu1 O10 H10A . . . 105.00 no
Cu1 O11 H11B . . . 115.00 no
H11A O11 H11B . . . 111.00 no
Cu1 O11 H11A . . . 127.00 no
N5 N4 C5 . . . 102.5(4) no
N4 N5 C7 . . . 111.3(5) no
Cu2 N6 C7 . . . 147.9(3) no
Cu2 N6 C5 . . . 108.3(3) no
C5 N6 C7 . . . 103.9(4) no
N4 N5 H5 . . . 132.00 no
C7 N5 H5 . . . 117.00 no
N2 N1 C1 . . . 103.1(4) no
N1 N2 C3 . . . 110.9(4) no
Cu1 N3 C1 . . . 108.2(3) no
Cu1 N3 C3 . . . 148.5(3) no
C1 N3 C3 . . . 103.4(4) no
C3 N2 H2 . . . 138.00 no
N1 N2 H2 . . . 111.00 no
N4 C5 N6 . . . 113.6(5) no
N6 C5 C6 . . . 119.3(4) no
N4 C5 C6 . . . 127.0(4) no
O5 C6 O6 . . . 126.8(5) no
O5 C6 C5 . . . 113.1(4) no
O6 C6 C5 . . . 120.1(5) no
N5 C7 N6 . . . 108.6(4) no
N6 C7 C8 . . . 128.7(4) no
N5 C7 C8 . . . 122.7(5) no
O8 C8 C7 . . . 115.7(4) no
O7 C8 O8 . . . 128.2(5) no
O7 C8 C7 . . . 116.1(5) no
N1 C1 N3 . . . 114.1(5) no
N1 C1 C2 . . . 128.9(4) no
N3 C1 C2 . . . 117.0(5) no
O1 C2 O2 . . . 127.2(5) no
O1 C2 C1 . . . 116.1(4) no
O2 C2 C1 . . . 116.6(5) no
N3 C3 C4 . . . 129.5(4) no
N2 C3 N3 . . . 108.6(4) no
N2 C3 C4 . . . 121.9(5) no
O3 C4 C3 . . . 115.4(5) no
O4 C4 C3 . . . 116.1(4) no
O3 C4 O4 . . . 128.5(5) no

loop_
_geom_bond_atom_site_label_1
_geom_bond_atom_site_label_2
_geom_bond_site_symmetry_1
_geom_bond_site_symmetry_2
_geom_bond_distance
_geom_bond_publ_flag
Cu2 O5 . . 1.989(4) no
Cu2 O12 . . 2.386(4) no
Cu2 O13 . . 1.926(4) no
Cu2 O14 . . 1.959(4) no
Cu2 N6 . . 2.013(4) no
Cu2 O14 . 3_556 2.617(3) no
Cu1 N3 . . 2.007(4) no
Cu1 O9 . . 1.931(4) no
Cu1 O10 . . 2.373(4) no
Cu1 O1 . . 1.984(4) no
Cu1 O11 . . 1.931(4) no
O5 C6 . . 1.280(6) no
O6 C6 . . 1.226(6) no
O7 C8 . . 1.248(6) no
O8 C8 . . 1.241(7) no
O12 H12B . . 0.8300 no
O12 H12A . . 0.8300 no
O13 H13A . . 0.8500 no
O13 H13B . . 0.8500 no
O14 H14A . . 0.8500 no
O14 H14B . . 0.8500 no
O1 C2 . . 1.220(6) no
O2 C2 . . 1.276(6) no
O3 C4 . . 1.264(6) no
O4 C4 . . 1.230(7) no
O9 H9A . . 0.8500 no
O9 H9B . . 0.8500 no
O10 H10B . . 0.8500 no
O10 H10A . . 0.8500 no
O11 H11A . . 0.8500 no
O11 H11B . . 0.8500 no
N4 N5 . . 1.354(6) no
N4 C5 . . 1.322(7) no
N5 C7 . . 1.325(6) no
N6 C7 . . 1.336(7) no
N6 C5 . . 1.360(6) no
N5 H5 . . 0.8500 no
N1 N2 . . 1.354(6) no
N1 C1 . . 1.302(8) no
N2 C3 . . 1.332(6) no
N3 C1 . . 1.368(6) no
N3 C3 . . 1.338(7) no
N2 H2 . . 0.8500 no
C5 C6 . . 1.500(7) no
C7 C8 . . 1.520(7) no
C1 C2 . . 1.497(8) no
C3 C4 . . 1.513(7) no

loop_
_geom_hbond_atom_site_label_D
_geom_hbond_atom_site_label_H
_geom_hbond_atom_site_label_A
_geom_hbond_site_symmetry_A
_geom_hbond_distance_DH
_geom_hbond_distance_HA
_geom_hbond_distance_DA
_geom_hbond_angle_DHA
_geom_hbond_publ_flag
N2 H2 O6 2_545 0.85 1.87 2.709(6) 169 yes
N5 H5 O8 . 0.85 2.46 2.773(5) 103 yes
N5 H5 O2 2_655 0.85 1.89 2.655(7) 148 yes
O9 H9A O1 3_655 0.85 2.50 3.221(5) 144 yes
O9 H9A O2 3_655 0.85 2.49 3.256(5) 150 yes
O9 H9B O7 2_655 0.85 1.85 2.596(5) 145 yes
O10 H10A O2 2_655 0.85 2.02 2.798(6) 151 yes
O10 H10B O5 1_655 0.85 2.59 3.103(6) 120 yes
O10 H10B N1 2_655 0.85 2.10 2.863(5) 149 yes
O11 H11A O8 2_655 0.85 1.84 2.650(5) 160 yes
O11 H11B O3 . 0.85 1.83 2.662(6) 167 yes
O12 H12A O6 2_545 0.83 2.15 2.811(6) 137 yes
O12 H12B O1 1_455 0.83 2.49 3.111(6) 132 yes
O12 H12B N4 2_545 0.83 2.19 2.821(5) 133 yes
O13 H13A O4 2_545 0.85 1.89 2.714(5) 164 yes
O13 H13B O7 . 0.85 1.81 2.654(7) 172 yes
O14 H14A O10 1_455 0.85 1.86 2.686(5) 163 yes
O14 H14B O3 2_545 0.85 1.76 2.599(5) 169 yes

loop_
_geom_torsion_atom_site_label_1
_geom_torsion_atom_site_label_2
_geom_torsion_atom_site_label_3
_geom_torsion_atom_site_label_4
_geom_torsion_site_symmetry_1
_geom_torsion_site_symmetry_2
_geom_torsion_site_symmetry_3
_geom_torsion_site_symmetry_4
_geom_torsion
_geom_torsion_publ_flag
O12 Cu2 O5 C6 . . . . -95.3(3) no
O14 Cu2 O5 C6 . . . . 170.0(3) no
N6 Cu2 O5 C6 . . . . -1.9(3) no
O14 Cu2 O5 C6 3_556 . . . 88.5(3) no
O5 Cu2 O14 Cu2 . . . 3_556 -87.14(15) no
O12 Cu2 O14 Cu2 . . . 3_556 -176.35(12) no
O13 Cu2 O14 Cu2 . . . 3_556 88.80(15) no
O14 Cu2 O14 Cu2 3_556 . . 3_556 -0.02(13) no
O5 Cu2 N6 C5 . . . . -0.2(3) no
O5 Cu2 N6 C7 . . . . 179.7(6) no
O12 Cu2 N6 C5 . . . . 88.8(3) no
O12 Cu2 N6 C7 . . . . -91.3(6) no
O13 Cu2 N6 C5 . . . . -176.2(3) no
O13 Cu2 N6 C7 . . . . 3.8(6) no
O14 Cu2 N6 C5 3_556 . . . -87.1(3) no
O14 Cu2 N6 C7 3_556 . . . 92.8(6) no
O5 Cu2 O14 Cu2 . . 3_556 3_556 89.02(17) no
O13 Cu2 O14 Cu2 . . 3_556 3_556 -91.57(18) no
O14 Cu2 O14 Cu2 . . 3_556 3_556 0.02(16) no
N6 Cu2 O14 Cu2 . . 3_556 3_556 172.68(16) no
O11 Cu1 N3 C3 . . . . -6.2(6) no
O9 Cu1 O1 C2 . . . . -166.9(3) no
O10 Cu1 O1 C2 . . . . 99.0(3) no
N3 Cu1 O1 C2 . . . . 0.8(3) no
O1 Cu1 N3 C1 . . . . 0.0(3) no
O1 Cu1 N3 C3 . . . . 178.9(6) no
O10 Cu1 N3 C1 . . . . -90.1(3) no
O10 Cu1 N3 C3 . . . . 88.8(6) no
O11 Cu1 N3 C1 . . . . 174.9(3) no
Cu2 O5 C6 O6 . . . . -175.7(4) no
Cu2 O5 C6 C5 . . . . 3.3(4) no
Cu1 O1 C2 C1 . . . . -1.4(5) no
Cu1 O1 C2 O2 . . . . -178.6(3) no
C5 N4 N5 C7 . . . . 0.4(4) no
N5 N4 C5 C6 . . . . 177.5(4) no
N5 N4 C5 N6 . . . . -0.2(5) no
N4 N5 C7 N6 . . . . -0.4(5) no
N4 N5 C7 C8 . . . . 179.1(4) no
C5 N6 C7 C8 . . . . -179.2(4) no
Cu2 N6 C5 N4 . . . . 179.9(3) no
C7 N6 C5 N4 . . . . -0.1(5) no
C5 N6 C7 N5 . . . . 0.3(4) no
Cu2 N6 C5 C6 . . . . 2.0(4) no
Cu2 N6 C7 C8 . . . . 0.9(8) no
Cu2 N6 C7 N5 . . . . -179.7(4) no
C7 N6 C5 C6 . . . . -178.0(3) no
C1 N1 N2 C3 . . . . 0.6(5) no
N2 N1 C1 N3 . . . . -0.5(5) no
N2 N1 C1 C2 . . . . 179.9(5) no
N1 N2 C3 N3 . . . . -0.5(5) no
N1 N2 C3 C4 . . . . -178.9(4) no
C3 N3 C1 C2 . . . . 179.9(4) no
C3 N3 C1 N1 . . . . 0.2(5) no
Cu1 N3 C1 N1 . . . . 179.6(3) no
C1 N3 C3 C4 . . . . 178.4(4) no
Cu1 N3 C3 C4 . . . . -0.5(9) no
Cu1 N3 C1 C2 . . . . -0.7(5) no
Cu1 N3 C3 N2 . . . . -178.7(4) no
C1 N3 C3 N2 . . . . 0.2(4) no
N6 C5 C6 O6 . . . . 175.4(4) no
N4 C5 C6 O6 . . . . -2.2(6) no
N6 C5 C6 O5 . . . . -3.6(5) no
N4 C5 C6 O5 . . . . 178.8(4) no
N6 C7 C8 O7 . . . . -5.1(7) no
N6 C7 C8 O8 . . . . 175.1(4) no
N5 C7 C8 O8 . . . . -4.3(6) no
N5 C7 C8 O7 . . . . 175.5(4) no
N1 C1 C2 O1 . . . . -178.9(5) no
N3 C1 C2 O1 . . . . 1.5(6) no
N3 C1 C2 O2 . . . . 179.0(4) no
N1 C1 C2 O2 . . . . -1.4(7) no
N2 C3 C4 O3 . . . . -178.9(4) no
N2 C3 C4 O4 . . . . 0.7(6) no
N3 C3 C4 O3 . . . . 3.1(7) no
N3 C3 C4 O4 . . . . -177.4(4) no
